data_2236990
loop_
_publ_author_name
'Suhitha, Sivasubramanian'
'Srinivasan, Thothadri'
'Rajesh, Raju'
'Raghunathan, Raghavachary'
'Velmurugan, Devadasan'

_publ_section_title
;
 11-Hydroxy-9-[1-(4-methylphenyl)-4-oxo-3-phenylazetidin-2-yl]-18-oxo-10-oxa-2-azapentacyclo[9.7.0.0^1,8^.0^2,6^.0^12,17^]octadeca-12,14,16-triene-8-carbonitrile
;
_journal_coeditor_code PV2596
_journal_issue 12
_journal_name_full 'Acta Crystallographica Section E'
_journal_page_first o3290
_journal_page_last o3291
_journal_paper_doi 10.1107/S1600536812044479
_journal_volume 68
_journal_year 2012
_chemical_formula_iupac 'C33 H29 N3 O5'
_chemical_formula_moiety 'C33 H29 N3 O5'
_chemical_formula_sum 'C33 H29 N3 O5'
_chemical_formula_weight 547.59
_chemical_name_systematic
;
11-Hydroxy-9-[1-(4-methylphenyl)-4-oxo-3-phenylazetidin-2-yl]-18-oxo-10-oxa-
2-azapentacyclo[9.7.0.0^1,8^.0^2,6^.0^12,17^]octadeca-12,14,16-triene-8-
carbonitrile
;
_space_group_IT_number 19
_symmetry_cell_setting orthorhombic
_symmetry_space_group_name_Hall 'P 2ac 2ab'
_symmetry_space_group_name_H-M 'P 21 21 21'
_atom_sites_solution_hydrogens geom
_atom_sites_solution_primary direct
_atom_sites_solution_secondary difmap
_audit_creation_method SHELXL-97
_cell_angle_alpha 90.00
_cell_angle_beta 90.00
_cell_angle_gamma 90.00
_cell_formula_units_Z 4
_cell_length_a 10.2874(16)
_cell_length_b 14.138(3)
_cell_length_c 18.866(3)
_cell_measurement_reflns_used 6406
_cell_measurement_temperature 293(2)
_cell_measurement_theta_max 27.99
_cell_measurement_theta_min 1.80
_cell_volume 2743.9(8)
_computing_cell_refinement 'SAINT (Bruker, 2008)'
_computing_data_collection 'APEX2 (Bruker, 2008)'
_computing_data_reduction 'SAINT (Bruker, 2008)'
_computing_molecular_graphics 'ORTEP-3 (Farrugia, 1997)'
_computing_publication_material 'SHELXL97 (Sheldrick, 2008) and PLATON (Spek, 2009)'
_computing_structure_refinement 'SHELXL97 (Sheldrick, 2008)'
_computing_structure_solution 'SHELXS97 (Sheldrick, 2008)'
_diffrn_ambient_temperature 293(2)
_diffrn_measured_fraction_theta_full 0.993
_diffrn_measured_fraction_theta_max 0.993
_diffrn_measurement_device_type 'Bruker SMART APEXII area-detector'
_diffrn_measurement_method '\w and \f scans'
_diffrn_radiation_monochromator graphite
_diffrn_radiation_source 'fine-focus sealed tube'
_diffrn_radiation_type MoK\a
_diffrn_radiation_wavelength 0.71073
_diffrn_reflns_av_R_equivalents 0.0335
_diffrn_reflns_av_sigmaI/netI 0.0447
_diffrn_reflns_limit_h_max 13
_diffrn_reflns_limit_h_min -7
_diffrn_reflns_limit_k_max 18
_diffrn_reflns_limit_k_min -18
_diffrn_reflns_limit_l_max 23
_diffrn_reflns_limit_l_min -24
_diffrn_reflns_number 14810
_diffrn_reflns_theta_full 27.99
_diffrn_reflns_theta_max 27.99
_diffrn_reflns_theta_min 1.80
_exptl_absorpt_coefficient_mu 0.090
_exptl_absorpt_correction_T_max 0.9822
_exptl_absorpt_correction_T_min 0.9734
_exptl_absorpt_correction_type multi-scan
_exptl_absorpt_process_details '(<i>SADABS</i>; Bruker, 2008)'
_exptl_crystal_colour Colourless
_exptl_crystal_density_diffrn 1.326
_exptl_crystal_density_method 'not measured'
_exptl_crystal_description Block
_exptl_crystal_F_000 1152
_exptl_crystal_size_max 0.30
_exptl_crystal_size_mid 0.25
_exptl_crystal_size_min 0.20
_refine_diff_density_max 0.251
_refine_diff_density_min -0.161
_refine_ls_extinction_method none
_refine_ls_goodness_of_fit_ref 1.002
_refine_ls_hydrogen_treatment mixed
_refine_ls_matrix_type full
_refine_ls_number_parameters 375
_refine_ls_number_reflns 6406
_refine_ls_number_restraints 0
_refine_ls_restrained_S_all 1.002
_refine_ls_R_factor_all 0.0753
_refine_ls_R_factor_gt 0.0445
_refine_ls_shift/su_max 0.000
_refine_ls_shift/su_mean 0.000
_refine_ls_structure_factor_coef Fsqd
_refine_ls_weighting_details 'calc w=1/[\s^2^(Fo^2^)+(0.0605P)^2^+0.2909P] where P=(Fo^2^+2Fc^2^)/3'
_refine_ls_weighting_scheme calc
_refine_ls_wR_factor_gt 0.1028
_refine_ls_wR_factor_ref 0.1227
_reflns_number_gt 4551
_reflns_number_total 6406
_reflns_threshold_expression I>2sigma(I)
_cod_data_source_file pv2596.cif
_cod_data_source_block I
_cod_database_code 2236990
_cod_database_fobs_code 2236990

loop_
_symmetry_equiv_pos_as_xyz
'x, y, z'
'-x+1/2, -y, z+1/2'
'x+1/2, -y+1/2, -z'
'-x, y+1/2, -z+1/2'

loop_
_atom_site_type_symbol
_atom_site_label
_atom_site_fract_x
_atom_site_fract_y
_atom_site_fract_z
_atom_site_U_iso_or_equiv
_atom_site_adp_type
_atom_site_calc_flag
_atom_site_refinement_flags
_atom_site_occupancy
_atom_site_symmetry_multiplicity
C C1 0.5616(4) 0.7130(2) 0.3845(2) 0.1143(16) Uani d . 1 1
H H1A 0.6495 0.7115 0.4016 0.171 Uiso calc R 1 1
H H1B 0.5356 0.7775 0.3770 0.171 Uiso calc R 1 1
H H1C 0.5562 0.6789 0.3407 0.171 Uiso calc R 1 1
C C2 0.4988(2) 0.57555(16) 0.45053(11) 0.0485(6) Uani d . 1 1
C C3 0.6029(2) 0.52399(16) 0.42370(12) 0.0491(5) Uani d . 1 1
H H3 0.6624 0.5527 0.3935 0.059 Uiso calc R 1 1
C C4 0.6177(2) 0.42957(16) 0.44211(12) 0.0456(5) Uani d . 1 1
H H4 0.6874 0.3951 0.4243 0.055 Uiso calc R 1 1
C C5 0.5287(2) 0.38631(14) 0.48714(9) 0.0364(4) Uani d . 1 1
C C6 0.4241(2) 0.43760(16) 0.51336(11) 0.0461(5) Uani d . 1 1
H H6 0.3636 0.4087 0.5429 0.055 Uiso calc R 1 1
C C7 0.4105(3) 0.53205(17) 0.49536(13) 0.0538(6) Uani d . 1 1
H H7 0.3412 0.5667 0.5136 0.065 Uiso calc R 1 1
C C8 0.6046(2) 0.21567(16) 0.47055(11) 0.0394(5) Uani d . 1 1
C C9 0.5463(2) 0.14150(15) 0.52086(10) 0.0386(5) Uani d . 1 1
H H9 0.6120 0.1086 0.5493 0.046 Uiso calc R 1 1
C C10 0.4835(2) 0.22795(14) 0.56050(10) 0.0363(4) Uani d . 1 1
H H10 0.3884 0.2277 0.5571 0.044 Uiso calc R 1 1
C C11 0.5303(2) 0.25097(16) 0.63567(10) 0.0394(5) Uani d . 1 1
H H11 0.5225 0.3194 0.6429 0.047 Uiso calc R 1 1
C C12 0.4597(2) 0.19991(15) 0.69836(10) 0.0384(5) Uani d . 1 1
C C13 0.3429(2) 0.25415(18) 0.72944(12) 0.0486(6) Uani d . 1 1
H H13A 0.2913 0.2827 0.6921 0.058 Uiso calc R 1 1
H H13B 0.2880 0.2125 0.7572 0.058 Uiso calc R 1 1
C C14 0.4057(2) 0.32998(17) 0.77630(12) 0.0510(6) Uani d . 1 1
H H14 0.4282 0.3856 0.7478 0.061 Uiso calc R 1 1
C C15 0.3287(3) 0.3600(2) 0.84225(15) 0.0708(8) Uani d . 1 1
H H15A 0.3489 0.4247 0.8553 0.085 Uiso calc R 1 1
H H15B 0.2359 0.3547 0.8340 0.085 Uiso calc R 1 1
C C16 0.3722(4) 0.2922(2) 0.89897(15) 0.0761(9) Uani d . 1 1
H H16A 0.3232 0.2336 0.8967 0.091 Uiso calc R 1 1
H H16B 0.3619 0.3197 0.9457 0.091 Uiso calc R 1 1
C C17 0.5135(4) 0.2754(2) 0.88228(13) 0.0788(10) Uani d . 1 1
H H17A 0.5675 0.3220 0.9060 0.095 Uiso calc R 1 1
H H17B 0.5398 0.2129 0.8978 0.095 Uiso calc R 1 1
C C18 0.5657(2) 0.20575(15) 0.75882(10) 0.0402(5) Uani d . 1 1
C C19 0.6952(2) 0.22920(17) 0.71836(11) 0.0452(5) Uani d . 1 1
C C20 0.5949(2) 0.11036(17) 0.79611(10) 0.0456(5) Uani d . 1 1
C C21 0.7328(2) 0.08641(17) 0.78283(11) 0.0482(6) Uani d . 1 1
C C22 0.7901(2) 0.15161(18) 0.73715(12) 0.0491(6) Uani d . 1 1
C C23 0.9189(3) 0.1410(2) 0.71638(14) 0.0692(8) Uani d . 1 1
H H23 0.9576 0.1838 0.6855 0.083 Uiso calc R 1 1
C C24 0.9880(3) 0.0645(3) 0.74306(16) 0.0816(9) Uani d . 1 1
H H24 1.0744 0.0563 0.7299 0.098 Uiso calc R 1 1
C C25 0.9311(3) 0.0003(3) 0.78893(17) 0.0795(9) Uani d . 1 1
H H25 0.9800 -0.0500 0.8061 0.095 Uiso calc R 1 1
C C26 0.8033(3) 0.00942(19) 0.80953(14) 0.0639(7) Uani d . 1 1
H H26 0.7651 -0.0340 0.8401 0.077 Uiso calc R 1 1
C C27 0.4551(2) 0.07495(14) 0.48296(10) 0.0392(5) Uani d . 1 1
C C28 0.3612(2) 0.10843(16) 0.43596(11) 0.0434(5) Uani d . 1 1
H H28 0.3541 0.1732 0.4284 0.052 Uiso calc R 1 1
C C29 0.2783(2) 0.04784(17) 0.40026(12) 0.0515(6) Uani d . 1 1
H H29 0.2163 0.0718 0.3692 0.062 Uiso calc R 1 1
C C30 0.2885(3) -0.04835(18) 0.41119(14) 0.0614(7) Uani d . 1 1
H H30 0.2332 -0.0895 0.3873 0.074 Uiso calc R 1 1
C C31 0.3803(3) -0.08373(18) 0.45731(14) 0.0678(8) Uani d . 1 1
H H31 0.3862 -0.1486 0.4648 0.081 Uiso calc R 1 1
C C32 0.4644(3) -0.02266(16) 0.49279(12) 0.0546(6) Uani d . 1 1
H H32 0.5272 -0.0471 0.5232 0.066 Uiso calc R 1 1
C C33 0.4248(2) 0.10128(17) 0.67921(11) 0.0453(5) Uani d . 1 1
N N1 0.54457(16) 0.28914(12) 0.50512(8) 0.0385(4) Uani d . 1 1
N N2 0.5264(2) 0.28416(13) 0.80428(10) 0.0507(5) Uani d . 1 1
N N3 0.3949(2) 0.02553(16) 0.66654(12) 0.0653(6) Uani d . 1 1
O O1 0.4773(2) 0.67002(12) 0.43580(11) 0.0735(6) Uani d . 1 1
O O2 0.67202(16) 0.21280(12) 0.41786(9) 0.0542(4) Uani d . 1 1
O O3 0.66478(15) 0.22531(11) 0.64393(7) 0.0463(4) Uani d . 1 1
O O4 0.7423(2) 0.31898(13) 0.73731(10) 0.0601(5) Uani d . 1 1
O O5 0.51536(18) 0.06443(13) 0.82903(9) 0.0626(5) Uani d . 1 1
H H4A 0.679(3) 0.335(2) 0.7702(17) 0.076(10) Uiso d . 1 1

loop_
_atom_site_aniso_label
_atom_site_aniso_U_11
_atom_site_aniso_U_22
_atom_site_aniso_U_33
_atom_site_aniso_U_12
_atom_site_aniso_U_13
_atom_site_aniso_U_23
C1 0.151(4) 0.0565(19) 0.136(3) 0.018(2) 0.072(3) 0.040(2)
C2 0.0609(15) 0.0398(11) 0.0449(12) -0.0010(11) 0.0029(11) 0.0046(9)
C3 0.0504(14) 0.0484(13) 0.0483(12) -0.0070(11) 0.0073(11) 0.0095(10)
C4 0.0416(13) 0.0462(12) 0.0490(12) 0.0032(10) 0.0024(10) 0.0061(10)
C5 0.0401(11) 0.0389(10) 0.0302(9) -0.0009(9) -0.0017(9) 0.0016(8)
C6 0.0495(14) 0.0436(12) 0.0453(11) -0.0018(10) 0.0096(10) 0.0053(10)
C7 0.0576(15) 0.0469(13) 0.0569(14) 0.0086(11) 0.0116(12) 0.0016(11)
C8 0.0322(10) 0.0483(12) 0.0378(10) 0.0010(10) 0.0003(9) -0.0014(9)
C9 0.0412(11) 0.0396(11) 0.0351(10) 0.0050(9) -0.0026(9) 0.0026(8)
C10 0.0394(11) 0.0368(10) 0.0327(9) -0.0013(9) 0.0003(8) 0.0035(8)
C11 0.0420(12) 0.0413(11) 0.0348(10) -0.0033(9) -0.0035(9) 0.0030(8)
C12 0.0450(12) 0.0366(11) 0.0336(9) -0.0028(9) -0.0017(9) -0.0003(8)
C13 0.0480(14) 0.0573(14) 0.0406(11) 0.0020(11) 0.0004(10) -0.0001(10)
C14 0.0569(15) 0.0469(13) 0.0491(12) 0.0064(11) -0.0008(11) -0.0037(10)
C15 0.0767(19) 0.0723(18) 0.0634(16) 0.0013(16) 0.0074(14) -0.0204(15)
C16 0.114(3) 0.0599(17) 0.0547(15) -0.0283(17) 0.0223(16) -0.0133(13)
C17 0.121(3) 0.075(2) 0.0403(13) 0.0251(19) -0.0113(16) -0.0136(13)
C18 0.0483(13) 0.0414(11) 0.0311(9) -0.0035(10) -0.0034(9) 0.0005(9)
C19 0.0500(13) 0.0498(13) 0.0357(10) -0.0089(11) -0.0074(10) 0.0028(9)
C20 0.0567(15) 0.0481(13) 0.0319(10) -0.0025(11) -0.0041(10) 0.0023(9)
C21 0.0567(15) 0.0495(13) 0.0386(11) 0.0023(11) -0.0093(10) -0.0012(10)
C22 0.0466(14) 0.0635(15) 0.0371(10) 0.0009(11) -0.0088(10) -0.0039(10)
C23 0.0532(17) 0.101(2) 0.0531(14) 0.0014(16) -0.0042(13) 0.0038(15)
C24 0.0574(18) 0.121(3) 0.0660(17) 0.0263(19) -0.0088(15) -0.0056(19)
C25 0.076(2) 0.084(2) 0.0776(19) 0.0295(18) -0.0236(17) -0.0081(17)
C26 0.077(2) 0.0542(15) 0.0610(15) 0.0083(14) -0.0172(15) 0.0064(13)
C27 0.0474(12) 0.0361(10) 0.0342(10) 0.0048(9) 0.0024(9) 0.0014(8)
C28 0.0452(13) 0.0392(11) 0.0459(11) 0.0036(10) -0.0009(10) 0.0013(10)
C29 0.0522(14) 0.0528(14) 0.0494(13) 0.0003(11) -0.0089(11) 0.0015(11)
C30 0.0813(19) 0.0471(14) 0.0558(14) -0.0145(13) -0.0054(14) -0.0070(11)
C31 0.109(2) 0.0323(12) 0.0621(15) -0.0002(14) -0.0115(16) 0.0003(11)
C32 0.0758(17) 0.0388(12) 0.0491(12) 0.0119(12) -0.0102(12) 0.0030(10)
C33 0.0511(14) 0.0466(13) 0.0382(10) -0.0049(10) -0.0031(10) 0.0017(10)
N1 0.0413(10) 0.0396(9) 0.0345(8) 0.0001(8) 0.0041(7) 0.0040(7)
N2 0.0653(13) 0.0451(10) 0.0416(9) 0.0050(10) -0.0082(9) -0.0075(8)
N3 0.0829(17) 0.0497(13) 0.0633(13) -0.0155(12) -0.0078(12) -0.0038(11)
O1 0.0946(15) 0.0422(9) 0.0838(12) 0.0107(10) 0.0267(12) 0.0173(9)
O2 0.0499(10) 0.0567(10) 0.0560(10) -0.0011(8) 0.0167(8) -0.0038(8)
O3 0.0413(9) 0.0605(10) 0.0371(8) -0.0055(7) -0.0031(6) 0.0063(7)
O4 0.0670(12) 0.0543(10) 0.0590(10) -0.0237(9) -0.0130(10) 0.0045(9)
O5 0.0707(12) 0.0609(11) 0.0563(9) -0.0074(10) 0.0027(9) 0.0211(8)

loop_
_atom_type_symbol
_atom_type_description
_atom_type_scat_dispersion_real
_atom_type_scat_dispersion_imag
_atom_type_scat_source
C C 0.0033 0.0016 'International Tables Vol C Tables 4.2.6.8 and 6.1.1.4'
H H 0.0000 0.0000 'International Tables Vol C Tables 4.2.6.8 and 6.1.1.4'
N N 0.0061 0.0033 'International Tables Vol C Tables 4.2.6.8 and 6.1.1.4'
O O 0.0106 0.0060 'International Tables Vol C Tables 4.2.6.8 and 6.1.1.4'

loop_
_geom_angle_atom_site_label_1
_geom_angle_atom_site_label_2
_geom_angle_atom_site_label_3
_geom_angle
O1 C1 H1A 109.5
O1 C1 H1B 109.5
H1A C1 H1B 109.5
O1 C1 H1C 109.5
H1A C1 H1C 109.5
H1B C1 H1C 109.5
O1 C2 C7 116.5(2)
O1 C2 C3 123.8(2)
C7 C2 C3 119.6(2)
C4 C3 C2 119.8(2)
C4 C3 H3 120.1
C2 C3 H3 120.1
C3 C4 C5 120.2(2)
C3 C4 H4 119.9
C5 C4 H4 119.9
C6 C5 C4 119.87(19)
C6 C5 N1 120.51(18)
C4 C5 N1 119.61(18)
C7 C6 C5 119.7(2)
C7 C6 H6 120.2
C5 C6 H6 120.2
C6 C7 C2 120.7(2)
C6 C7 H7 119.6
C2 C7 H7 119.6
O2 C8 N1 132.2(2)
O2 C8 C9 135.0(2)
N1 C8 C9 92.72(15)
C27 C9 C8 112.06(16)
C27 C9 C10 117.04(18)
C8 C9 C10 85.62(15)
C27 C9 H9 113.1
C8 C9 H9 113.1
C10 C9 H9 113.1
N1 C10 C11 113.07(16)
N1 C10 C9 86.83(14)
C11 C10 C9 118.45(17)
N1 C10 H10 112.1
C11 C10 H10 112.1
C9 C10 H10 112.1
O3 C11 C10 110.40(17)
O3 C11 C12 104.37(16)
C10 C11 C12 117.12(17)
O3 C11 H11 108.2
C10 C11 H11 108.2
C12 C11 H11 108.2
C33 C12 C13 111.82(19)
C33 C12 C11 111.20(17)
C13 C12 C11 114.83(18)
C33 C12 C18 113.06(18)
C13 C12 C18 103.73(16)
C11 C12 C18 101.59(16)
C14 C13 C12 103.85(19)
C14 C13 H13A 111.0
C12 C13 H13A 111.0
C14 C13 H13B 111.0
C12 C13 H13B 111.0
H13A C13 H13B 109.0
N2 C14 C13 104.49(18)
N2 C14 C15 105.2(2)
C13 C14 C15 116.4(2)
N2 C14 H14 110.1
C13 C14 H14 110.1
C15 C14 H14 110.1
C16 C15 C14 104.3(2)
C16 C15 H15A 110.9
C14 C15 H15A 110.9
C16 C15 H15B 110.9
C14 C15 H15B 110.9
H15A C15 H15B 108.9
C15 C16 C17 103.8(2)
C15 C16 H16A 111.0
C17 C16 H16A 111.0
C15 C16 H16B 111.0
C17 C16 H16B 111.0
H16A C16 H16B 109.0
N2 C17 C16 106.3(2)
N2 C17 H17A 110.5
C16 C17 H17A 110.5
N2 C17 H17B 110.5
C16 C17 H17B 110.5
H17A C17 H17B 108.7
N2 C18 C20 116.61(16)
N2 C18 C19 111.12(18)
C20 C18 C19 103.89(18)
N2 C18 C12 105.82(17)
C20 C18 C12 114.56(17)
C19 C18 C12 104.23(15)
O4 C19 O3 110.96(17)
O4 C19 C22 111.93(19)
O3 C19 C22 109.98(19)
O4 C19 C18 111.07(19)
O3 C19 C18 106.35(17)
C22 C19 C18 106.31(18)
O5 C20 C21 127.6(2)
O5 C20 C18 124.5(2)
C21 C20 C18 107.93(19)
C22 C21 C26 121.1(2)
C22 C21 C20 111.0(2)
C26 C21 C20 127.8(2)
C23 C22 C21 120.4(2)
C23 C22 C19 128.9(2)
C21 C22 C19 110.6(2)
C24 C23 C22 118.1(3)
C24 C23 H23 121.0
C22 C23 H23 121.0
C25 C24 C23 121.4(3)
C25 C24 H24 119.3
C23 C24 H24 119.3
C26 C25 C24 121.2(3)
C26 C25 H25 119.4
C24 C25 H25 119.4
C25 C26 C21 117.7(3)
C25 C26 H26 121.1
C21 C26 H26 121.1
C28 C27 C32 117.9(2)
C28 C27 C9 121.37(18)
C32 C27 C9 120.69(19)
C29 C28 C27 121.8(2)
C29 C28 H28 119.1
C27 C28 H28 119.1
C30 C29 C28 119.4(2)
C30 C29 H29 120.3
C28 C29 H29 120.3
C31 C30 C29 120.3(2)
C31 C30 H30 119.9
C29 C30 H30 119.9
C30 C31 C32 120.3(2)
C30 C31 H31 119.9
C32 C31 H31 119.9
C31 C32 C27 120.4(2)
C31 C32 H32 119.8
C27 C32 H32 119.8
N3 C33 C12 177.5(3)
C8 N1 C5 131.91(16)
C8 N1 C10 94.77(16)
C5 N1 C10 132.56(16)
C18 N2 C17 123.04(19)
C18 N2 C14 110.58(16)
C17 N2 C14 108.1(2)
C2 O1 C1 116.7(2)
C11 O3 C19 107.76(16)
C19 O4 H4A 98(2)

loop_
_geom_bond_atom_site_label_1
_geom_bond_atom_site_label_2
_geom_bond_distance
C1 O1 1.434(4)
C1 H1A 0.9600
C1 H1B 0.9600
C1 H1C 0.9600
C2 O1 1.382(3)
C2 C7 1.385(3)
C2 C3 1.391(3)
C3 C4 1.388(3)
C3 H3 0.9300
C4 C5 1.391(3)
C4 H4 0.9300
C5 C6 1.388(3)
C5 N1 1.424(3)
C6 C7 1.385(3)
C6 H6 0.9300
C7 H7 0.9300
C8 O2 1.213(2)
C8 N1 1.373(3)
C8 C9 1.536(3)
C9 C27 1.509(3)
C9 C10 1.572(3)
C9 H9 0.9800
C10 N1 1.495(2)
C10 C11 1.533(3)
C10 H10 0.9800
C11 O3 1.439(3)
C11 C12 1.564(3)
C11 H11 0.9800
C12 C33 1.484(3)
C12 C13 1.541(3)
C12 C18 1.581(3)
C13 C14 1.532(3)
C13 H13A 0.9700
C13 H13B 0.9700
C14 N2 1.497(3)
C14 C15 1.535(4)
C14 H14 0.9800
C15 C16 1.505(4)
C15 H15A 0.9700
C15 H15B 0.9700
C16 C17 1.506(5)
C16 H16A 0.9700
C16 H16B 0.9700
C17 N2 1.483(3)
C17 H17A 0.9700
C17 H17B 0.9700
C18 N2 1.459(3)
C18 C20 1.550(3)
C18 C19 1.571(3)
C19 O4 1.405(3)
C19 O3 1.440(2)
C19 C22 1.511(3)
C20 O5 1.215(3)
C20 C21 1.480(4)
C21 C22 1.393(3)
C21 C26 1.402(3)
C22 C23 1.390(4)
C23 C24 1.388(4)
C23 H23 0.9300
C24 C25 1.385(5)
C24 H24 0.9300
C25 C26 1.377(4)
C25 H25 0.9300
C26 H26 0.9300
C27 C28 1.394(3)
C27 C32 1.396(3)
C28 C29 1.384(3)
C28 H28 0.9300
C29 C30 1.380(3)
C29 H29 0.9300
C30 C31 1.378(4)
C30 H30 0.9300
C31 C32 1.394(4)
C31 H31 0.9300
C32 H32 0.9300
C33 N3 1.140(3)
O4 H4A 0.93(3)

loop_
_geom_hbond_atom_site_label_D
_geom_hbond_atom_site_label_H
_geom_hbond_atom_site_label_A
_geom_hbond_site_symmetry_A
_geom_hbond_distance_DH
_geom_hbond_distance_HA
_geom_hbond_distance_DA
_geom_hbond_angle_DHA
C10 H10 O2 3_456.01 0.98 2.43 3.337(3) 154
C13 H13A O2 3_456.01 0.97 2.41 3.321(3) 156
C29 H29 O4 3_456.01 0.93 2.55 3.228(3) 130
O4 H4A N2 . 0.93(3) 1.84(3) 2.602(3) 137(3)

loop_
_geom_torsion_atom_site_label_1
_geom_torsion_atom_site_label_2
_geom_torsion_atom_site_label_3
_geom_torsion_atom_site_label_4
_geom_torsion
O1 C2 C3 C4 179.2(2)
C7 C2 C3 C4 -0.2(4)
C2 C3 C4 C5 0.2(4)
C3 C4 C5 C6 0.4(3)
C3 C4 C5 N1 179.5(2)
C4 C5 C6 C7 -1.1(3)
N1 C5 C6 C7 179.9(2)
C5 C6 C7 C2 1.1(4)
O1 C2 C7 C6 -179.8(2)
C3 C2 C7 C6 -0.5(4)
O2 C8 C9 C27 -60.9(3)
N1 C8 C9 C27 115.56(18)
O2 C8 C9 C10 -178.4(3)
N1 C8 C9 C10 -1.89(15)
C27 C9 C10 N1 -110.83(17)
C8 C9 C10 N1 1.73(14)
C27 C9 C10 C11 134.57(19)
C8 C9 C10 C11 -112.87(18)
N1 C10 C11 O3 -68.3(2)
C9 C10 C11 O3 31.1(2)
N1 C10 C11 C12 172.52(17)
C9 C10 C11 C12 -88.1(2)
O3 C11 C12 C33 -85.7(2)
C10 C11 C12 C33 36.7(3)
O3 C11 C12 C13 146.07(18)
C10 C11 C12 C13 -91.5(2)
O3 C11 C12 C18 34.9(2)
C10 C11 C12 C18 157.24(18)
C33 C12 C13 C14 154.06(18)
C11 C12 C13 C14 -78.0(2)
C18 C12 C13 C14 31.9(2)
C12 C13 C14 N2 -33.1(2)
C12 C13 C14 C15 -148.5(2)
N2 C14 C15 C16 -26.4(3)
C13 C14 C15 C16 88.7(3)
C14 C15 C16 C17 35.1(3)
C15 C16 C17 N2 -31.0(3)
C33 C12 C18 N2 -140.51(18)
C13 C12 C18 N2 -19.2(2)
C11 C12 C18 N2 100.25(19)
C33 C12 C18 C20 -10.6(3)
C13 C12 C18 C20 110.7(2)
C11 C12 C18 C20 -129.86(18)
C33 C12 C18 C19 102.2(2)
C13 C12 C18 C19 -136.46(18)
C11 C12 C18 C19 -17.0(2)
N2 C18 C19 O4 1.3(2)
C20 C18 C19 O4 -124.83(18)
C12 C18 C19 O4 114.88(18)
N2 C18 C19 O3 -119.50(18)
C20 C18 C19 O3 114.33(18)
C12 C18 C19 O3 -6.0(2)
N2 C18 C19 C22 123.32(19)
C20 C18 C19 C22 -2.8(2)
C12 C18 C19 C22 -123.13(17)
N2 C18 C20 O5 63.0(3)
C19 C18 C20 O5 -174.4(2)
C12 C18 C20 O5 -61.4(3)
N2 C18 C20 C21 -118.1(2)
C19 C18 C20 C21 4.5(2)
C12 C18 C20 C21 117.51(19)
O5 C20 C21 C22 174.1(2)
C18 C20 C21 C22 -4.7(2)
O5 C20 C21 C26 -5.0(4)
C18 C20 C21 C26 176.2(2)
C26 C21 C22 C23 0.7(4)
C20 C21 C22 C23 -178.5(2)
C26 C21 C22 C19 -178.0(2)
C20 C21 C22 C19 2.8(3)
O4 C19 C22 C23 -56.9(3)
O3 C19 C22 C23 66.9(3)
C18 C19 C22 C23 -178.4(2)
O4 C19 C22 C21 121.6(2)
O3 C19 C22 C21 -114.6(2)
C18 C19 C22 C21 0.2(2)
C21 C22 C23 C24 -0.7(4)
C19 C22 C23 C24 177.7(2)
C22 C23 C24 C25 0.2(4)
C23 C24 C25 C26 0.4(5)
C24 C25 C26 C21 -0.4(4)
C22 C21 C26 C25 -0.2(4)
C20 C21 C26 C25 178.9(2)
C8 C9 C27 C28 -46.0(3)
C10 C9 C27 C28 50.6(3)
C8 C9 C27 C32 132.5(2)
C10 C9 C27 C32 -130.9(2)
C32 C27 C28 C29 0.6(3)
C9 C27 C28 C29 179.1(2)
C27 C28 C29 C30 -0.1(4)
C28 C29 C30 C31 0.1(4)
C29 C30 C31 C32 -0.6(4)
C30 C31 C32 C27 1.1(4)
C28 C27 C32 C31 -1.1(4)
C9 C27 C32 C31 -179.6(2)
O2 C8 N1 C5 7.9(4)
C9 C8 N1 C5 -168.7(2)
O2 C8 N1 C10 178.6(2)
C9 C8 N1 C10 1.98(16)
C6 C5 N1 C8 153.4(2)
C4 C5 N1 C8 -25.6(3)
C6 C5 N1 C10 -14.0(3)
C4 C5 N1 C10 167.0(2)
C11 C10 N1 C8 117.73(19)
C9 C10 N1 C8 -1.94(15)
C11 C10 N1 C5 -71.6(3)
C9 C10 N1 C5 168.7(2)
C20 C18 N2 C17 -0.3(3)
C19 C18 N2 C17 -119.0(3)
C12 C18 N2 C17 128.4(2)
C20 C18 N2 C14 -130.1(2)
C19 C18 N2 C14 111.1(2)
C12 C18 N2 C14 -1.5(2)
C16 C17 N2 C18 -116.3(3)
C16 C17 N2 C14 14.6(3)
C13 C14 N2 C18 21.7(2)
C15 C14 N2 C18 144.8(2)
C13 C14 N2 C17 -115.7(2)
C15 C14 N2 C17 7.4(3)
C7 C2 O1 C1 -174.6(3)
C3 C2 O1 C1 6.1(4)
C10 C11 O3 C19 -167.85(16)
C12 C11 O3 C19 -41.2(2)
O4 C19 O3 C11 -91.4(2)
C22 C19 O3 C11 144.18(19)
C18 C19 O3 C11 29.5(2)

loop_
_cod_related_entry_id
_cod_related_entry_database
_cod_related_entry_code
1 ChemSpider 30658250
